data_7050095
loop_
_publ_author_name
'Kennedy, Alan R.'
'Brown, Karen G.'
'Graham, Duncan'
'Kirkhouse, Jennifer B.'
'Kittner, Madeleine'
'Major, Claire'
'McHugh, Callum J.'
'Murdoch, Paul'
'Smith, W. Ewen'

_publ_section_title
;
 Chromophore containing bipyridyl ligands. Part 1: supramolecular
 solid-state structure of Ag(i) complexes
;
_journal_issue 6
_journal_name_full 'New Journal of Chemistry'
_journal_page_first 826
_journal_paper_doi 10.1039/b500698h
_journal_volume 29
_journal_year 2005
_chemical_formula_sum 'C10 H8 Ag N5 O3'
_chemical_formula_weight 354.09
_chemical_name_systematic
;
?
;
_space_group_IT_number 15
_symmetry_cell_setting monoclinic
_symmetry_space_group_name_Hall '-C 2yc'
_symmetry_space_group_name_H-M 'C 1 2/c 1'
_atom_sites_solution_hydrogens geom
_atom_sites_solution_primary direct
_atom_sites_solution_secondary difmap
_audit_creation_method SHELXL-97
_cell_angle_alpha 90.00
_cell_angle_beta 109.683(1)
_cell_angle_gamma 90.00
_cell_formula_units_Z 12
_cell_length_a 25.0213(5)
_cell_length_b 9.3011(2)
_cell_length_c 15.9564(4)
_cell_measurement_reflns_used 4372
_cell_measurement_temperature 123(2)
_cell_measurement_theta_max 27.90
_cell_measurement_theta_min 2.35
_cell_volume 3496.49(14)
_computing_cell_refinement 'Denzo and Collect'
_computing_data_collection 'Denzo and Collect'
_computing_data_reduction 'above + Denzox & Sortav'
_computing_publication_material SHELXL-77
_computing_structure_refinement 'SHELXL-97 (Sheldrick, 1997)'
_computing_structure_solution Shelxs-97
_diffrn_ambient_temperature 123(2)
_diffrn_measured_fraction_theta_full 0.997
_diffrn_measured_fraction_theta_max 0.997
_diffrn_measurement_device_type 'Nonius Kappa CCD'
_diffrn_measurement_method 'phi and omega scans to fill Ewald sphere'
_diffrn_radiation_monochromator graphite
_diffrn_radiation_source 'fine-focus sealed tube'
_diffrn_radiation_type MoK\a
_diffrn_radiation_wavelength 0.71073
_diffrn_reflns_av_R_equivalents 0.0483
_diffrn_reflns_av_sigmaI/netI 0.0407
_diffrn_reflns_limit_h_max 32
_diffrn_reflns_limit_h_min -32
_diffrn_reflns_limit_k_max 12
_diffrn_reflns_limit_k_min -12
_diffrn_reflns_limit_l_max 20
_diffrn_reflns_limit_l_min -20
_diffrn_reflns_number 13990
_diffrn_reflns_theta_full 27.90
_diffrn_reflns_theta_max 27.90
_diffrn_reflns_theta_min 2.35
_diffrn_standards_decay_% 0
_diffrn_standards_number 0
_exptl_absorpt_coefficient_mu 1.742
_exptl_absorpt_correction_T_max 0.920
_exptl_absorpt_correction_T_min 0.845
_exptl_absorpt_correction_type multi-scan
_exptl_absorpt_process_details
;
R.H. Blessing, Acta Cryst. (1995), A51, 33-38
;
_exptl_crystal_colour orange
_exptl_crystal_density_diffrn 2.018
_exptl_crystal_density_method 'not measured'
_exptl_crystal_description plate
_exptl_crystal_F_000 2088
_exptl_crystal_size_max 0.20
_exptl_crystal_size_mid 0.12
_exptl_crystal_size_min 0.05
_refine_diff_density_max 0.582
_refine_diff_density_min -0.719
_refine_diff_density_rms 0.099
_refine_ls_extinction_method none
_refine_ls_goodness_of_fit_ref 1.049
_refine_ls_hydrogen_treatment constr
_refine_ls_matrix_type full
_refine_ls_number_parameters 277
_refine_ls_number_reflns 4183
_refine_ls_number_restraints 0
_refine_ls_restrained_S_all 1.049
_refine_ls_R_factor_all 0.0458
_refine_ls_R_factor_gt 0.0311
_refine_ls_shift/su_max 0.001
_refine_ls_shift/su_mean 0.000
_refine_ls_structure_factor_coef Fsqd
_refine_ls_weighting_details 'calc w=1/[\s^2^(Fo^2^)+(0.0148P)^2^+11.4772P] where P=(Fo^2^+2Fc^2^)/3'
_refine_ls_weighting_scheme calc
_refine_ls_wR_factor_gt 0.0595
_refine_ls_wR_factor_ref 0.0645
_reflns_number_gt 3473
_reflns_number_total 4183
_reflns_threshold_expression I>2sigma(I)
_cod_data_source_file b500698h.txt
_cod_data_source_block sortav
_cod_original_cell_volume 3496.49(13)
_cod_original_sg_symbol_H-M C2/c
_cod_original_formula_sum 'C10 H8 Ag1 N5 O3'
_cod_database_code 7050095

loop_
_symmetry_equiv_pos_as_xyz
'x, y, z'
'-x, y, -z+1/2'
'x+1/2, y+1/2, z'
'-x+1/2, y+1/2, -z+1/2'
'-x, -y, -z'
'x, -y, z-1/2'
'-x+1/2, -y+1/2, -z'
'x+1/2, -y+1/2, z-1/2'

loop_
_atom_site_label
_atom_site_type_symbol
_atom_site_fract_x
_atom_site_fract_y
_atom_site_fract_z
_atom_site_U_iso_or_equiv
_atom_site_adp_type
_atom_site_occupancy
_atom_site_symmetry_multiplicity
_atom_site_calc_flag
_atom_site_refinement_flags
_atom_site_disorder_assembly
_atom_site_disorder_group
Ag1 Ag 0.213282(9) 0.71552(2) 0.144788(16) 0.02209(7) Uani 1 1 d . . .
Ag2 Ag 0.2500 0.2500 1.0000 0.02673(9) Uani 1 2 d S . .
N1 N 0.44569(10) 0.5013(3) 0.10618(17) 0.0236(5) Uani 1 1 d . . .
N2 N -0.03284(10) 0.8904(3) 0.14751(17) 0.0234(5) Uani 1 1 d . . .
N3 N 0.28890(10) 0.6303(3) 0.12509(16) 0.0193(5) Uani 1 1 d . . .
N4 N 0.12834(10) 0.7783(3) 0.13923(16) 0.0213(5) Uani 1 1 d . . .
N5 N 0.01104(11) 0.4469(3) 1.02302(18) 0.0252(6) Uani 1 1 d . . .
N6 N 0.17100(10) 0.3307(3) 1.01268(17) 0.0229(5) Uani 1 1 d . B .
N7 N 0.26395(10) 0.0332(3) 0.16845(17) 0.0204(5) Uani 1 1 d . . .
N8 N 0.0135(3) 0.3365(7) 1.2463(6) 0.0403(18) Uiso 0.50 1 d P . .
O1 O 0.23534(9) -0.0091(2) 0.09171(14) 0.0265(5) Uani 1 1 d . . .
O2 O 0.27619(10) -0.0517(2) 0.23256(15) 0.0319(5) Uani 1 1 d . . .
O3 O 0.28089(9) 0.1614(2) 0.18029(14) 0.0265(5) Uani 1 1 d . . .
O4 O 0.0608(4) 0.4043(10) 1.2584(6) 0.071(3) Uani 0.50 1 d P . .
O5 O 0.0277(4) 0.4018(12) 1.2457(6) 0.081(3) Uani 0.50 1 d P . .
O6 O 0.0132(3) 0.2119(6) 1.2242(4) 0.067(2) Uani 0.50 1 d P . .
C1 C 0.30880(12) 0.4975(3) 0.1520(2) 0.0206(6) Uani 1 1 d . . .
H1 H 0.2868 0.4356 0.1748 0.025 Uiso 1 1 calc R . .
C2 C 0.35985(12) 0.4472(3) 0.14775(19) 0.0204(6) Uani 1 1 d . . .
H2 H 0.3726 0.3526 0.1670 0.024 Uiso 1 1 calc R . .
C3 C 0.39214(12) 0.5381(3) 0.11472(19) 0.0201(6) Uani 1 1 d . . .
C4 C 0.37171(12) 0.6741(3) 0.0858(2) 0.0217(6) Uani 1 1 d . . .
H4 H 0.3927 0.7374 0.0618 0.026 Uiso 1 1 calc R . .
C5 C 0.32036(12) 0.7163(3) 0.0925(2) 0.0216(6) Uani 1 1 d . . .
H5 H 0.3067 0.8102 0.0733 0.026 Uiso 1 1 calc R . .
C6 C 0.09734(12) 0.6882(3) 0.1706(2) 0.0211(6) Uani 1 1 d . . .
H6 H 0.1126 0.5965 0.1920 0.025 Uiso 1 1 calc R . .
C7 C 0.10681(12) 0.9089(3) 0.1106(2) 0.0220(6) Uani 1 1 d . . .
H7 H 0.1287 0.9735 0.0893 0.026 Uiso 1 1 calc R . .
C8 C 0.05385(12) 0.9535(3) 0.1109(2) 0.0230(6) Uani 1 1 d . . .
H8 H 0.0397 1.0465 0.0904 0.028 Uiso 1 1 calc R . .
C9 C 0.02213(12) 0.8576(3) 0.1420(2) 0.0209(6) Uani 1 1 d . . .
C10 C 0.04423(12) 0.7237(3) 0.1727(2) 0.0220(6) Uani 1 1 d . . .
H10 H 0.0233 0.6575 0.1948 0.026 Uiso 1 1 calc R . .
C11 C 0.15506(12) 0.2990(3) 1.0826(2) 0.0239(6) Uani 1 1 d . . .
H11 H 0.1810 0.2489 1.1312 0.029 Uiso 1 1 calc R A 2
C12 C 0.10266(13) 0.3355(3) 1.0876(2) 0.0246(6) Uani 1 1 d . B 2
H12 H 0.0923 0.3088 1.1375 0.030 Uiso 0.955(3) 1 calc PR C 2
C13 C 0.06574(12) 0.4124(3) 1.0173(2) 0.0217(6) Uani 1 1 d . . .
C14 C 0.08162(12) 0.4489(3) 0.9446(2) 0.0229(6) Uani 1 1 d . B .
H14 H 0.0571 0.5026 0.8963 0.027 Uiso 1 1 calc R . .
C15 C 0.13396(12) 0.4046(3) 0.9450(2) 0.0237(6) Uani 1 1 d . . .
H15 H 0.1448 0.4272 0.8949 0.028 Uiso 1 1 calc R B .
Cl1 Cl 0.0905(7) 0.2968(18) 1.1796(11) 0.027(6) Uiso 0.045(3) 1 d P C 1

loop_
_atom_site_aniso_label
_atom_site_aniso_U_11
_atom_site_aniso_U_22
_atom_site_aniso_U_33
_atom_site_aniso_U_23
_atom_site_aniso_U_13
_atom_site_aniso_U_12
Ag1 0.01306(11) 0.02457(12) 0.03122(13) 0.00060(9) 0.01084(9) 0.00559(9)
Ag2 0.01714(17) 0.0337(2) 0.03079(19) 0.00210(14) 0.01001(14) 0.00883(13)
N1 0.0167(12) 0.0287(14) 0.0275(14) 0.0031(11) 0.0103(11) 0.0076(10)
N2 0.0160(12) 0.0237(13) 0.0316(15) -0.0009(11) 0.0096(11) 0.0035(10)
N3 0.0130(11) 0.0214(13) 0.0244(13) -0.0014(10) 0.0077(10) 0.0028(9)
N4 0.0126(12) 0.0259(13) 0.0261(13) -0.0030(10) 0.0075(10) 0.0058(10)
N5 0.0186(13) 0.0284(14) 0.0286(15) -0.0001(11) 0.0079(11) 0.0078(10)
N6 0.0151(12) 0.0255(13) 0.0283(14) -0.0008(11) 0.0075(10) 0.0049(10)
N7 0.0153(12) 0.0221(13) 0.0265(14) 0.0014(10) 0.0107(10) 0.0033(10)
O1 0.0262(12) 0.0244(12) 0.0253(12) -0.0037(9) 0.0040(10) 0.0007(9)
O2 0.0399(14) 0.0294(13) 0.0277(13) 0.0076(10) 0.0133(11) 0.0017(10)
O3 0.0260(12) 0.0194(11) 0.0318(12) -0.0023(9) 0.0068(10) -0.0032(9)
O4 0.117(8) 0.058(5) 0.045(5) -0.014(3) 0.037(6) -0.029(6)
O5 0.091(7) 0.109(7) 0.030(4) 0.011(4) 0.004(5) -0.079(6)
O6 0.074(5) 0.032(3) 0.072(6) -0.025(3) -0.005(3) 0.010(3)
C1 0.0177(14) 0.0206(14) 0.0258(16) 0.0000(12) 0.0102(12) 0.0003(11)
C2 0.0177(14) 0.0203(15) 0.0235(16) 0.0019(11) 0.0073(12) 0.0061(11)
C3 0.0154(14) 0.0256(15) 0.0198(15) -0.0002(12) 0.0065(11) 0.0063(11)
C4 0.0169(14) 0.0242(15) 0.0277(16) 0.0024(12) 0.0123(12) 0.0019(12)
C5 0.0205(15) 0.0202(14) 0.0265(16) 0.0010(12) 0.0110(12) 0.0052(12)
C6 0.0142(14) 0.0217(15) 0.0262(16) -0.0039(12) 0.0053(12) 0.0039(11)
C7 0.0154(14) 0.0277(16) 0.0253(16) 0.0027(12) 0.0099(12) 0.0040(12)
C8 0.0177(15) 0.0247(16) 0.0275(17) 0.0036(12) 0.0088(12) 0.0065(12)
C9 0.0135(14) 0.0246(16) 0.0243(16) -0.0047(12) 0.0060(12) 0.0035(11)
C10 0.0167(14) 0.0222(15) 0.0284(16) -0.0035(12) 0.0093(12) -0.0009(11)
C11 0.0183(15) 0.0256(16) 0.0253(16) -0.0005(12) 0.0041(12) 0.0069(12)
C12 0.0242(16) 0.0265(16) 0.0238(16) -0.0009(13) 0.0090(13) 0.0069(13)
C13 0.0155(14) 0.0230(15) 0.0269(17) -0.0025(12) 0.0074(12) 0.0048(11)
C14 0.0172(15) 0.0237(15) 0.0266(17) 0.0011(12) 0.0059(12) 0.0039(12)
C15 0.0197(15) 0.0265(16) 0.0262(17) -0.0008(12) 0.0093(13) 0.0002(12)

loop_
_atom_type_symbol
_atom_type_description
_atom_type_scat_dispersion_real
_atom_type_scat_dispersion_imag
_atom_type_scat_source
Ag Ag -0.8971 1.1015 'International Tables Vol C Tables 4.2.6.8 and 6.1.1.4'
N N 0.0061 0.0033 'International Tables Vol C Tables 4.2.6.8 and 6.1.1.4'
O O 0.0106 0.0060 'International Tables Vol C Tables 4.2.6.8 and 6.1.1.4'
C C 0.0033 0.0016 'International Tables Vol C Tables 4.2.6.8 and 6.1.1.4'
H H 0.0000 0.0000 'International Tables Vol C Tables 4.2.6.8 and 6.1.1.4'
Cl Cl 0.1484 0.1585 'International Tables Vol C Tables 4.2.6.8 and 6.1.1.4'

loop_
_geom_angle_atom_site_label_1
_geom_angle_atom_site_label_2
_geom_angle_atom_site_label_3
_geom_angle
_geom_angle_site_symmetry_1
_geom_angle_site_symmetry_3
_geom_angle_publ_flag
N3 Ag1 N4 168.27(9) . . ?
N6 Ag2 N6 180.000(1) . 7_557 ?
N2 N1 C3 113.4(2) 3_545 . ?
N1 N2 C9 113.2(2) 3_455 . ?
C5 N3 C1 117.9(2) . . ?
C5 N3 Ag1 119.41(19) . . ?
C1 N3 Ag1 122.42(19) . . ?
C7 N4 C6 118.2(2) . . ?
C7 N4 Ag1 122.0(2) . . ?
C6 N4 Ag1 119.63(19) . . ?
N5 N5 C13 112.5(3) 5_567 . ?
C11 N6 C15 117.5(3) . . ?
C11 N6 Ag2 122.3(2) . . ?
C15 N6 Ag2 119.9(2) . . ?
O2 N7 O1 120.3(3) . . ?
O2 N7 O3 120.0(3) . . ?
O1 N7 O3 119.7(2) . . ?
O5 N8 O6 140.7(13) . . ?
O5 N8 O5 91.2(18) . 2_557 ?
O6 N8 O5 125.1(9) . 2_557 ?
O5 N8 O4 31.1(13) . . ?
O6 N8 O4 115.2(7) . . ?
O5 N8 O4 119.7(8) 2_557 . ?
O5 N8 O6 162.6(13) . 2_557 ?
O6 N8 O6 52.3(6) . 2_557 ?
O5 N8 O6 82.7(7) 2_557 2_557 ?
O4 N8 O6 144.4(8) . 2_557 ?
O5 O4 N8 27.8(11) . . ?
O5 O4 Cl1 114.8(14) . . ?
N8 O4 Cl1 100.5(8) . . ?
N8 O5 O4 121(2) . . ?
N8 O5 N8 30.3(7) . 2_557 ?
O4 O5 N8 146.2(17) . 2_557 ?
O4 O5 O6 101.9(16) . . ?
N3 C1 C2 122.9(3) . . ?
N3 C1 H1 118.5 . . ?
C2 C1 H1 118.5 . . ?
C1 C2 C3 118.5(3) . . ?
C1 C2 H2 120.8 . . ?
C3 C2 H2 120.8 . . ?
C4 C3 C2 119.1(3) . . ?
C4 C3 N1 116.0(3) . . ?
C2 C3 N1 124.9(3) . . ?
C5 C4 C3 118.9(3) . . ?
C5 C4 H4 120.6 . . ?
C3 C4 H4 120.6 . . ?
N3 C5 C4 122.8(3) . . ?
N3 C5 H5 118.6 . . ?
C4 C5 H5 118.6 . . ?
N4 C6 C10 122.6(3) . . ?
N4 C6 H6 118.7 . . ?
C10 C6 H6 118.7 . . ?
N4 C7 C8 122.8(3) . . ?
N4 C7 H7 118.6 . . ?
C8 C7 H7 118.6 . . ?
C7 C8 C9 118.0(3) . . ?
C7 C8 H8 121.0 . . ?
C9 C8 H8 121.0 . . ?
C10 C9 C8 119.7(3) . . ?
C10 C9 N2 116.4(3) . . ?
C8 C9 N2 123.9(3) . . ?
C6 C10 C9 118.7(3) . . ?
C6 C10 H10 120.7 . . ?
C9 C10 H10 120.7 . . ?
N6 C11 C12 123.3(3) . . ?
N6 C11 H11 118.3 . . ?
C12 C11 H11 118.3 . . ?
C11 C12 C13 117.7(3) . . ?
C11 C12 H12 121.1 . . ?
C13 C12 H12 121.1 . . ?
C12 C13 C14 120.1(3) . . ?
C12 C13 N5 116.9(3) . . ?
C14 C13 N5 123.0(3) . . ?
C15 C14 C13 117.7(3) . . ?
C15 C14 H14 121.2 . . ?
C13 C14 H14 121.2 . . ?
N6 C15 C14 123.6(3) . . ?
N6 C15 H15 118.2 . . ?
C14 C15 H15 118.2 . . ?

loop_
_geom_bond_atom_site_label_1
_geom_bond_atom_site_label_2
_geom_bond_distance
_geom_bond_site_symmetry_2
_geom_bond_publ_flag
Ag1 N3 2.170(2) . ?
Ag1 N4 2.177(2) . ?
Ag2 N6 2.187(2) . ?
Ag2 N6 2.187(2) 7_557 ?
N1 N2 1.244(4) 3_545 ?
N1 C3 1.433(4) . ?
N2 N1 1.244(4) 3_455 ?
N2 C9 1.440(4) . ?
N3 C5 1.344(4) . ?
N3 C1 1.346(4) . ?
N4 C7 1.345(4) . ?
N4 C6 1.347(4) . ?
N5 N5 1.244(5) 5_567 ?
N5 C13 1.438(4) . ?
N6 C11 1.338(4) . ?
N6 C15 1.350(4) . ?
N7 O2 1.246(3) . ?
N7 O1 1.255(3) . ?
N7 O3 1.258(3) . ?
N8 O5 0.705(9) . ?
N8 N8 0.723(12) 2_557 ?
N8 O6 1.211(8) . ?
N8 O5 1.239(9) 2_557 ?
N8 O4 1.297(10) . ?
N8 O6 1.491(8) 2_557 ?
O4 O5 0.783(11) . ?
O4 Cl1 1.940(19) . ?
O5 N8 1.239(9) 2_557 ?
O5 O5 1.439(19) 2_557 ?
O5 O6 1.813(12) . ?
O6 O6 1.216(13) 2_557 ?
O6 N8 1.491(8) 2_557 ?
C1 C2 1.383(4) . ?
C1 H1 0.9500 . ?
C2 C3 1.390(4) . ?
C2 H2 0.9500 . ?
C3 C4 1.384(4) . ?
C4 C5 1.382(4) . ?
C4 H4 0.9500 . ?
C5 H5 0.9500 . ?
C6 C10 1.381(4) . ?
C6 H6 0.9500 . ?
C7 C8 1.390(4) . ?
C7 H7 0.9500 . ?
C8 C9 1.392(4) . ?
C8 H8 0.9500 . ?
C9 C10 1.384(4) . ?
C10 H10 0.9500 . ?
C11 C12 1.383(4) . ?
C11 H11 0.9500 . ?
C12 C13 1.388(4) . ?
C12 H12 0.9500 . ?
C13 C14 1.389(4) . ?
C14 C15 1.371(4) . ?
C14 H14 0.9500 . ?
C15 H15 0.9500 . ?

loop_
_geom_torsion_atom_site_label_1
_geom_torsion_atom_site_label_2
_geom_torsion_atom_site_label_3
_geom_torsion_atom_site_label_4
_geom_torsion
_geom_torsion_site_symmetry_1
_geom_torsion_site_symmetry_2
_geom_torsion_site_symmetry_3
_geom_torsion_site_symmetry_4
_geom_torsion_publ_flag
N4 Ag1 N3 C5 101.3(5) . . . . ?
N4 Ag1 N3 C1 -85.1(5) . . . . ?
N3 Ag1 N4 C7 -100.4(5) . . . . ?
N3 Ag1 N4 C6 84.0(5) . . . . ?
N8 N8 O4 O5 -44(3) 2_557 . . . ?
O6 N8 O4 O5 151(2) . . . . ?
O5 N8 O4 O5 -26(2) 2_557 . . . ?
O6 N8 O4 O5 -149(2) 2_557 . . . ?
O5 N8 O4 Cl1 -124(2) . . . . ?
N8 N8 O4 Cl1 -169(3) 2_557 . . . ?
O6 N8 O4 Cl1 27.0(11) . . . . ?
O5 N8 O4 Cl1 -150.4(9) 2_557 . . . ?
O6 N8 O4 Cl1 86.6(14) 2_557 . . . ?
N8 N8 O5 O4 153(2) 2_557 . . . ?
O6 N8 O5 O4 -43(3) . . . . ?
O5 N8 O5 O4 158(2) 2_557 . . . ?
O6 N8 O5 O4 89(5) 2_557 . . . ?
O6 N8 O5 N8 163(4) . . . 2_557 ?
O5 N8 O5 N8 4.5(18) 2_557 . . 2_557 ?
O4 N8 O5 N8 -153(2) . . . 2_557 ?
O6 N8 O5 N8 -64(4) 2_557 . . 2_557 ?
N8 N8 O5 O5 -4.5(18) 2_557 . . 2_557 ?
O6 N8 O5 O5 159(2) . . . 2_557 ?
O4 N8 O5 O5 -158(2) . . . 2_557 ?
O6 N8 O5 O5 -69(4) 2_557 . . 2_557 ?
N8 N8 O5 O6 -163(4) 2_557 . . . ?
O5 N8 O5 O6 -159(2) 2_557 . . . ?
O4 N8 O5 O6 43(3) . . . . ?
O6 N8 O5 O6 132(6) 2_557 . . . ?
Cl1 O4 O5 N8 63(2) . . . . ?
N8 O4 O5 N8 24(2) . . . 2_557 ?
Cl1 O4 O5 N8 88(3) . . . 2_557 ?
N8 O4 O5 O5 86(4) . . . 2_557 ?
Cl1 O4 O5 O5 149(3) . . . 2_557 ?
N8 O4 O5 O6 -17.3(14) . . . . ?
Cl1 O4 O5 O6 46.2(13) . . . . ?
O5 N8 O6 O6 164(2) . . . 2_557 ?
N8 N8 O6 O6 -30.6(14) 2_557 . . 2_557 ?
O5 N8 O6 O6 -42.2(11) 2_557 . . 2_557 ?
O4 N8 O6 O6 140.6(10) . . . 2_557 ?
O5 N8 O6 N8 -166(3) . . . 2_557 ?
O5 N8 O6 N8 -11.6(9) 2_557 . . 2_557 ?
O4 N8 O6 N8 171(2) . . . 2_557 ?
O6 N8 O6 N8 30.6(14) 2_557 . . 2_557 ?
N8 N8 O6 O5 166(3) 2_557 . . . ?
O5 N8 O6 O5 154(3) 2_557 . . . ?
O4 N8 O6 O5 -23.1(18) . . . . ?
O6 N8 O6 O5 -164(2) 2_557 . . . ?
O4 O5 O6 N8 143(3) . . . . ?
N8 O5 O6 N8 -10(2) 2_557 . . . ?
O5 O5 O6 N8 -18.1(19) 2_557 . . . ?
N8 O5 O6 O6 -16(2) . . . 2_557 ?
O4 O5 O6 O6 127.3(13) . . . 2_557 ?
N8 O5 O6 O6 -25.9(7) 2_557 . . 2_557 ?
O5 O5 O6 O6 -33.8(9) 2_557 . . 2_557 ?
N8 O5 O6 N8 10(2) . . . 2_557 ?
O4 O5 O6 N8 153.1(15) . . . 2_557 ?
O5 O5 O6 N8 -8.0(6) 2_557 . . 2_557 ?
C5 N3 C1 C2 0.3(4) . . . . ?
Ag1 N3 C1 C2 -173.5(2) . . . . ?
N3 C1 C2 C3 0.4(5) . . . . ?
C1 C2 C3 C4 -1.2(4) . . . . ?
C1 C2 C3 N1 -179.9(3) . . . . ?
N2 N1 C3 C4 167.4(3) 3_545 . . . ?
N2 N1 C3 C2 -13.8(4) 3_545 . . . ?
C2 C3 C4 C5 1.3(4) . . . . ?
N1 C3 C4 C5 -179.8(3) . . . . ?
C1 N3 C5 C4 -0.1(4) . . . . ?
Ag1 N3 C5 C4 173.8(2) . . . . ?
C3 C4 C5 N3 -0.7(5) . . . . ?
C7 N4 C6 C10 1.3(4) . . . . ?
Ag1 N4 C6 C10 177.1(2) . . . . ?
C6 N4 C7 C8 -1.0(4) . . . . ?
Ag1 N4 C7 C8 -176.6(2) . . . . ?
N4 C7 C8 C9 -0.2(5) . . . . ?
C7 C8 C9 C10 1.1(4) . . . . ?
C7 C8 C9 N2 178.8(3) . . . . ?
N1 N2 C9 C10 -169.0(3) 3_455 . . . ?
N1 N2 C9 C8 13.2(4) 3_455 . . . ?
N4 C6 C10 C9 -0.4(5) . . . . ?
C8 C9 C10 C6 -0.8(4) . . . . ?
N2 C9 C10 C6 -178.7(3) . . . . ?
C15 N6 C11 C12 1.3(5) . . . . ?
Ag2 N6 C11 C12 -172.7(2) . . . . ?
N6 C11 C12 C13 -1.8(5) . . . . ?
C11 C12 C13 C14 0.6(5) . . . . ?
C11 C12 C13 N5 178.9(3) . . . . ?
N5 N5 C13 C12 156.6(3) 5_567 . . . ?
N5 N5 C13 C14 -25.3(5) 5_567 . . . ?
C12 C13 C14 C15 0.9(5) . . . . ?
N5 C13 C14 C15 -177.2(3) . . . . ?
C11 N6 C15 C14 0.4(5) . . . . ?
Ag2 N6 C15 C14 174.6(2) . . . . ?
C13 C14 C15 N6 -1.5(5) . . . . ?
